data_7058850
loop_
_publ_author_name
'Biswas, Nirmalendu'
'Bera, Sachinath'
'Sepay, Nayim'
'Mukhopadhyay, Titas Kumar'
'Acharya, Krishnendu'
'Ghosh, Sandipta'
'Acharyya, Swarnali'
'Biswas, Anup Kumar'
'Drew, Michael G. B.'
'Ghosh, Tapas'

_publ_section_title
;
 Synthesis, characterization, and cytotoxic and antimicrobial activities
 of mixed-ligand hydrazone complexes of variable valence VOz+ (z = 2, 3)
;
_journal_issue 42
_journal_name_full 'New Journal of Chemistry'
_journal_page_first 16714
_journal_paper_doi 10.1039/C9NJ04171K
_journal_volume 43
_journal_year 2019
_chemical_formula_sum 'C24 H18 Cl N4 O4 V'
_chemical_formula_weight 512.81
_space_group_crystal_system monoclinic
_space_group_IT_number 14
_space_group_name_Hall '-P 2yn'
_space_group_name_H-M_alt 'P 1 21/n 1'
_symmetry_space_group_name_Hall '-P 2yn'
_symmetry_space_group_name_H-M 'P 1 21/n 1'
_atom_sites_solution_hydrogens mixed
_audit_creation_method SHELXL-2016/6
_audit_update_record
;
2019-09-10 deposited with the CCDC.    2019-10-01 downloaded from the CCDC.
;
_cell_angle_alpha 90
_cell_angle_beta 91.060(3)
_cell_angle_gamma 90
_cell_formula_units_Z 4
_cell_length_a 12.6574(4)
_cell_length_b 7.6841(2)
_cell_length_c 22.0915(7)
_cell_measurement_reflns_used 7242
_cell_measurement_temperature 100(2)
_cell_measurement_theta_max 25.027
_cell_measurement_theta_min 1.840
_cell_volume 2148.27(11)
_computing_structure_refinement 'SHELXL-2016/6 (Sheldrick, 2016)'
_diffrn_ambient_temperature 100(2)
_diffrn_measured_fraction_theta_full 1.000
_diffrn_measured_fraction_theta_max 1.000
_diffrn_radiation_type MoK\a
_diffrn_radiation_wavelength 0.71073
_diffrn_reflns_av_R_equivalents 0.0243
_diffrn_reflns_av_unetI/netI 0.0362
_diffrn_reflns_Laue_measured_fraction_full 1.000
_diffrn_reflns_Laue_measured_fraction_max 1.000
_diffrn_reflns_limit_h_max 7
_diffrn_reflns_limit_h_min -15
_diffrn_reflns_limit_k_max 9
_diffrn_reflns_limit_k_min -3
_diffrn_reflns_limit_l_max 25
_diffrn_reflns_limit_l_min -26
_diffrn_reflns_number 7242
_diffrn_reflns_point_group_measured_fraction_full 1.000
_diffrn_reflns_point_group_measured_fraction_max 1.000
_diffrn_reflns_theta_full 25.027
_diffrn_reflns_theta_max 25.027
_diffrn_reflns_theta_min 1.840
_exptl_absorpt_coefficient_mu 0.628
_exptl_crystal_density_diffrn 1.586
_exptl_crystal_F_000 1048
_refine_diff_density_max 0.348
_refine_diff_density_min -0.385
_refine_diff_density_rms 0.068
_refine_ls_extinction_method none
_refine_ls_goodness_of_fit_ref 1.051
_refine_ls_hydrogen_treatment mixed
_refine_ls_matrix_type full
_refine_ls_number_parameters 319
_refine_ls_number_reflns 3795
_refine_ls_number_restraints 3
_refine_ls_restrained_S_all 1.051
_refine_ls_R_factor_all 0.0411
_refine_ls_R_factor_gt 0.0354
_refine_ls_shift/su_max 0.001
_refine_ls_shift/su_mean 0.000
_refine_ls_structure_factor_coef Fsqd
_refine_ls_weighting_details 'w=1/[\s^2^(Fo^2^)+(0.0473P)^2^+1.2584P] where P=(Fo^2^+2Fc^2^)/3'
_refine_ls_weighting_scheme calc
_refine_ls_wR_factor_gt 0.0920
_refine_ls_wR_factor_ref 0.0967
_reflns_Friedel_coverage 0.000
_reflns_number_gt 3344
_reflns_number_total 3795
_reflns_threshold_expression 'I > 2\s(I)'
_cod_data_source_file c9nj04171k2.cif
_cod_data_source_block 8
_cod_depositor_comments 'Adding full bibliography for 7058848--7058850.cif.'
_cod_database_code 7058850
_shelx_shelxl_version_number 2016/6
_shelx_space_group_comment
;
The symmetry employed for this shelxl refinement is uniquely defined
by the following loop, which should always be used as a source of
symmetry information in preference to the above space-group names.
They are only intended as comments.
;

loop_
_space_group_symop_operation_xyz
'x, y, z'
'-x+1/2, y+1/2, -z+1/2'
'-x, -y, -z'
'x-1/2, -y-1/2, z-1/2'

loop_
_atom_site_label
_atom_site_type_symbol
_atom_site_fract_x
_atom_site_fract_y
_atom_site_fract_z
_atom_site_U_iso_or_equiv
_atom_site_adp_type
_atom_site_occupancy
_atom_site_site_symmetry_order
_atom_site_calc_flag
_atom_site_refinement_flags_posn
_atom_site_refinement_flags_adp
_atom_site_refinement_flags_occupancy
V V 0.97576(3) 0.19516(5) 0.13502(2) 0.01571(13) Uani 1 1 d . . .
N1 N 1.01890(14) -0.0438(2) 0.09657(8) 0.0153(4) Uani 1 1 d . . .
N2 N 1.11216(14) -0.0392(2) 0.06394(8) 0.0169(4) Uani 1 1 d . . .
N3 N 1.27912(17) -0.1364(3) -0.00445(9) 0.0225(5) Uani 1 1 d D . .
N4 N 1.08768(14) 0.1384(2) 0.22067(8) 0.0171(4) Uani 1 1 d . . .
O1 O 0.88706(13) 0.0588(2) 0.17899(7) 0.0215(4) Uani 1 1 d . . .
O2 O 1.11028(12) 0.24165(19) 0.09821(7) 0.0178(3) Uani 1 1 d . . .
O3 O 0.90027(13) 0.2538(2) 0.08045(7) 0.0220(4) Uani 1 1 d . . .
O4 O 0.97540(12) 0.40103(19) 0.17875(7) 0.0172(3) Uani 1 1 d . . .
Cl1 Cl 0.64749(5) -0.58446(8) 0.14459(3) 0.02718(17) Uani 1 1 d . . .
C1 C 0.86719(18) -0.2112(3) 0.12608(10) 0.0153(5) Uani 1 1 d . . .
C2 C 0.83151(18) -0.0855(3) 0.16732(10) 0.0163(5) Uani 1 1 d . . .
C3 C 0.73914(19) -0.1132(3) 0.19956(10) 0.0203(5) Uani 1 1 d . . .
H3 H 0.715529 -0.028553 0.226171 0.024 Uiso 1 1 calc R U .
C4 C 0.68273(19) -0.2657(3) 0.19213(10) 0.0206(5) Uani 1 1 d . . .
H4 H 0.621389 -0.284424 0.213722 0.025 Uiso 1 1 calc R U .
C5 C 0.71835(18) -0.3901(3) 0.15228(10) 0.0195(5) Uani 1 1 d . . .
C6 C 0.80742(17) -0.3651(3) 0.11937(10) 0.0157(5) Uani 1 1 d . . .
H6 H 0.828813 -0.450279 0.092325 0.019 Uiso 1 1 calc R U .
C7 C 0.96567(18) -0.1899(3) 0.09359(9) 0.0152(5) Uani 1 1 d . . .
C8 C 1.15284(18) 0.1181(3) 0.06630(10) 0.0161(5) Uani 1 1 d . . .
C9 C 1.24822(17) 0.1605(3) 0.03207(10) 0.0165(5) Uani 1 1 d . . .
C10 C 1.30420(18) 0.0378(3) -0.00307(10) 0.0181(5) Uani 1 1 d . . .
C11 C 1.39165(19) 0.0963(3) -0.03523(11) 0.0228(5) Uani 1 1 d . . .
H11 H 1.428378 0.017932 -0.059074 0.027 Uiso 1 1 calc R U .
C12 C 1.4245(2) 0.2666(3) -0.03240(11) 0.0270(6) Uani 1 1 d . . .
H12 H 1.483041 0.301766 -0.054141 0.032 Uiso 1 1 calc R U .
C13 C 1.3713(2) 0.3863(3) 0.00255(11) 0.0260(6) Uani 1 1 d . . .
H13 H 1.393984 0.501269 0.004714 0.031 Uiso 1 1 calc R U .
C14 C 1.28452(19) 0.3331(3) 0.03395(10) 0.0204(5) Uani 1 1 d . . .
H14 H 1.248627 0.413926 0.057210 0.024 Uiso 1 1 calc R U .
C15 C 1.00634(19) -0.3365(3) 0.05597(11) 0.0214(5) Uani 1 1 d . . .
H15A H 0.958965 -0.433720 0.058388 0.015(12) Uiso 0.5 1 calc R . P
H15B H 1.011042 -0.299474 0.014608 0.029(15) Uiso 0.5 1 calc R . P
H15C H 1.075085 -0.370355 0.070801 0.047(18) Uiso 0.5 1 calc R . P
H15D H 1.071096 -0.301979 0.037477 0.035(16) Uiso 0.5 1 calc R . P
H15E H 1.019019 -0.436226 0.081257 0.036(16) Uiso 0.5 1 calc R . P
H15F H 0.954976 -0.365344 0.025063 0.025(14) Uiso 0.5 1 calc R . P
C16 C 1.14075(19) 0.0025(3) 0.24169(11) 0.0224(5) Uani 1 1 d . . .
H16 H 1.143085 -0.097648 0.218122 0.027 Uiso 1 1 calc R U .
C17 C 1.19425(19) 0.0028(3) 0.29859(11) 0.0257(6) Uani 1 1 d . . .
H17 H 1.231500 -0.094990 0.311618 0.031 Uiso 1 1 calc R U .
C18 C 1.19062(19) 0.1474(4) 0.33396(11) 0.0269(6) Uani 1 1 d . . .
H18 H 1.225477 0.148926 0.371391 0.032 Uiso 1 1 calc R U .
C19 C 1.13385(19) 0.2953(3) 0.31380(10) 0.0207(5) Uani 1 1 d . . .
C20 C 1.1227(2) 0.4515(3) 0.34694(11) 0.0265(6) Uani 1 1 d . . .
H20 H 1.154116 0.461947 0.385151 0.032 Uiso 1 1 calc R U .
C21 C 1.0660(2) 0.5868(3) 0.32307(11) 0.0244(6) Uani 1 1 d . . .
H21 H 1.059752 0.688873 0.345337 0.029 Uiso 1 1 calc R U .
C22 C 1.01657(19) 0.5757(3) 0.26525(10) 0.0199(5) Uani 1 1 d . . .
H22 H 0.978439 0.669448 0.249648 0.024 Uiso 1 1 calc R U .
C23 C 1.02548(17) 0.4248(3) 0.23240(10) 0.0156(5) Uani 1 1 d . . .
C24 C 1.08465(18) 0.2829(3) 0.25614(10) 0.0161(5) Uani 1 1 d . . .
HN3A H 1.3025(17) -0.191(3) -0.0338(9) 0.019 Uiso 1 1 d D U .
HN3B H 1.2173(14) -0.163(3) 0.0042(10) 0.019 Uiso 1 1 d D U .

loop_
_atom_site_aniso_label
_atom_site_aniso_U_11
_atom_site_aniso_U_22
_atom_site_aniso_U_33
_atom_site_aniso_U_23
_atom_site_aniso_U_13
_atom_site_aniso_U_12
V 0.0187(2) 0.0140(2) 0.0144(2) -0.00412(15) 0.00068(16) 0.00028(15)
N1 0.0168(10) 0.0162(10) 0.0129(9) -0.0025(8) 0.0018(8) 0.0001(8)
N2 0.0165(10) 0.0187(10) 0.0155(9) -0.0013(8) 0.0037(8) -0.0029(8)
N3 0.0194(11) 0.0256(11) 0.0227(11) -0.0079(9) 0.0059(9) -0.0010(9)
N4 0.0159(10) 0.0164(10) 0.0192(10) -0.0009(8) 0.0050(8) -0.0009(8)
O1 0.0236(9) 0.0214(9) 0.0199(8) -0.0087(7) 0.0067(7) -0.0040(7)
O2 0.0209(8) 0.0155(8) 0.0173(8) -0.0032(7) 0.0027(7) -0.0022(7)
O3 0.0234(9) 0.0222(9) 0.0203(9) -0.0065(7) -0.0027(7) 0.0030(7)
O4 0.0209(8) 0.0150(8) 0.0155(8) -0.0031(6) -0.0022(6) 0.0009(6)
Cl1 0.0278(3) 0.0228(3) 0.0312(3) -0.0013(3) 0.0076(3) -0.0092(3)
C1 0.0182(12) 0.0155(11) 0.0121(11) 0.0019(9) -0.0013(9) 0.0027(9)
C2 0.0176(11) 0.0166(11) 0.0146(11) -0.0005(9) -0.0013(9) -0.0006(9)
C3 0.0225(13) 0.0222(13) 0.0164(11) -0.0030(10) 0.0041(9) 0.0021(10)
C4 0.0178(12) 0.0259(13) 0.0181(12) 0.0016(10) 0.0054(10) -0.0002(10)
C5 0.0198(12) 0.0178(12) 0.0207(12) 0.0034(9) -0.0017(10) -0.0015(10)
C6 0.0173(12) 0.0151(11) 0.0147(11) 0.0011(9) 0.0002(9) 0.0025(9)
C7 0.0186(12) 0.0163(11) 0.0107(10) 0.0005(9) -0.0017(9) 0.0006(9)
C8 0.0189(12) 0.0176(12) 0.0116(10) -0.0007(9) -0.0037(9) 0.0000(9)
C9 0.0161(11) 0.0213(12) 0.0119(11) 0.0012(9) -0.0033(9) -0.0014(10)
C10 0.0179(12) 0.0227(12) 0.0135(11) 0.0014(9) -0.0051(9) 0.0005(10)
C11 0.0184(12) 0.0307(14) 0.0193(12) 0.0003(10) 0.0005(10) 0.0034(10)
C12 0.0193(13) 0.0376(15) 0.0243(13) 0.0054(12) 0.0005(11) -0.0058(11)
C13 0.0249(13) 0.0255(14) 0.0274(13) 0.0053(11) -0.0030(11) -0.0076(11)
C14 0.0224(12) 0.0200(12) 0.0186(12) -0.0010(10) -0.0034(10) -0.0023(10)
C15 0.0236(13) 0.0147(12) 0.0263(13) -0.0045(10) 0.0102(11) -0.0032(10)
C16 0.0215(13) 0.0177(12) 0.0282(13) 0.0017(10) 0.0057(11) 0.0027(10)
C17 0.0200(13) 0.0278(14) 0.0293(14) 0.0093(11) 0.0015(11) 0.0040(11)
C18 0.0223(13) 0.0358(15) 0.0226(13) 0.0102(12) -0.0032(10) -0.0036(11)
C19 0.0193(12) 0.0264(13) 0.0165(12) 0.0013(10) 0.0009(10) -0.0033(10)
C20 0.0290(14) 0.0352(15) 0.0154(12) -0.0045(11) -0.0009(10) -0.0078(12)
C21 0.0292(14) 0.0224(13) 0.0217(12) -0.0087(10) 0.0025(11) -0.0049(11)
C22 0.0213(12) 0.0158(12) 0.0225(12) -0.0026(10) 0.0020(10) -0.0030(10)
C23 0.0162(11) 0.0169(11) 0.0139(11) -0.0010(9) 0.0022(9) -0.0034(9)
C24 0.0158(11) 0.0164(12) 0.0162(11) 0.0003(9) 0.0033(9) -0.0055(9)

loop_
_atom_type_symbol
_atom_type_description
_atom_type_scat_dispersion_real
_atom_type_scat_dispersion_imag
_atom_type_scat_source
C C 0.0033 0.0016 'International Tables Vol C Tables 4.2.6.8 and 6.1.1.4'
H H 0.0000 0.0000 'International Tables Vol C Tables 4.2.6.8 and 6.1.1.4'
Cl Cl 0.1484 0.1585 'International Tables Vol C Tables 4.2.6.8 and 6.1.1.4'
N N 0.0061 0.0033 'International Tables Vol C Tables 4.2.6.8 and 6.1.1.4'
O O 0.0106 0.0060 'International Tables Vol C Tables 4.2.6.8 and 6.1.1.4'
V V 0.3005 0.5294 'International Tables Vol C Tables 4.2.6.8 and 6.1.1.4'

loop_
_geom_angle_atom_site_label_1
_geom_angle_atom_site_label_2
_geom_angle_atom_site_label_3
_geom_angle
O3 V O1 101.48(8)
O3 V O4 98.40(7)
O1 V O4 101.81(7)
O3 V O2 98.64(8)
O1 V O2 152.07(7)
O4 V O2 94.14(7)
O3 V N1 95.64(8)
O1 V N1 83.15(7)
O4 V N1 163.81(7)
O2 V N1 75.75(7)
O3 V N4 173.87(7)
O1 V N4 80.51(7)
O4 V N4 75.49(6)
O2 V N4 81.52(6)
N1 V N4 90.35(7)
C7 N1 N2 115.77(18)
C7 N1 V 129.21(16)
N2 N1 V 114.59(13)
C8 N2 N1 109.70(18)
C10 N3 HN3A 114.8(17)
C10 N3 HN3B 116.7(17)
HN3A N3 HN3B 114(2)
C16 N4 C24 117.5(2)
C16 N4 V 135.60(16)
C24 N4 V 106.60(14)
C2 O1 V 134.39(14)
C8 O2 V 117.92(14)
C23 O4 V 124.68(13)
C2 C1 C6 117.7(2)
C2 C1 C7 121.9(2)
C6 C1 C7 120.3(2)
O1 C2 C3 118.1(2)
O1 C2 C1 121.4(2)
C3 C2 C1 120.5(2)
C4 C3 C2 120.3(2)
C4 C3 H3 119.8
C2 C3 H3 119.8
C5 C4 C3 119.3(2)
C5 C4 H4 120.4
C3 C4 H4 120.4
C6 C5 C4 121.6(2)
C6 C5 Cl1 119.68(18)
C4 C5 Cl1 118.70(18)
C5 C6 C1 120.5(2)
C5 C6 H6 119.7
C1 C6 H6 119.7
N1 C7 C1 121.0(2)
N1 C7 C15 119.4(2)
C1 C7 C15 119.62(19)
O2 C8 N2 121.7(2)
O2 C8 C9 117.83(19)
N2 C8 C9 120.5(2)
C14 C9 C10 118.5(2)
C14 C9 C8 117.7(2)
C10 C9 C8 123.8(2)
N3 C10 C11 119.0(2)
N3 C10 C9 122.7(2)
C11 C10 C9 118.2(2)
C12 C11 C10 121.6(2)
C12 C11 H11 119.2
C10 C11 H11 119.2
C11 C12 C13 120.5(2)
C11 C12 H12 119.7
C13 C12 H12 119.7
C14 C13 C12 119.1(2)
C14 C13 H13 120.4
C12 C13 H13 120.4
C13 C14 C9 122.1(2)
C13 C14 H14 119.0
C9 C14 H14 119.0
C7 C15 H15A 109.5
C7 C15 H15B 109.5
H15A C15 H15B 109.5
C7 C15 H15C 109.5
H15A C15 H15C 109.5
H15B C15 H15C 109.5
C7 C15 H15D 109.5
H15A C15 H15D 141.1
H15B C15 H15D 56.3
H15C C15 H15D 56.3
C7 C15 H15E 109.5
H15A C15 H15E 56.3
H15B C15 H15E 141.1
H15C C15 H15E 56.3
H15D C15 H15E 109.5
C7 C15 H15F 109.5
H15A C15 H15F 56.3
H15B C15 H15F 56.3
H15C C15 H15F 141.1
H15D C15 H15F 109.5
H15E C15 H15F 109.5
N4 C16 C17 122.8(2)
N4 C16 H16 118.6
C17 C16 H16 118.6
C18 C17 C16 119.4(2)
C18 C17 H17 120.3
C16 C17 H17 120.3
C17 C18 C19 119.9(2)
C17 C18 H18 120.0
C19 C18 H18 120.0
C24 C19 C18 116.4(2)
C24 C19 C20 118.6(2)
C18 C19 C20 125.1(2)
C21 C20 C19 120.3(2)
C21 C20 H20 119.9
C19 C20 H20 119.9
C20 C21 C22 121.6(2)
C20 C21 H21 119.2
C22 C21 H21 119.2
C23 C22 C21 119.3(2)
C23 C22 H22 120.4
C21 C22 H22 120.4
O4 C23 C22 122.5(2)
O4 C23 C24 117.27(19)
C22 C23 C24 120.1(2)
N4 C24 C19 124.0(2)
N4 C24 C23 115.8(2)
C19 C24 C23 120.2(2)

loop_
_geom_bond_atom_site_label_1
_geom_bond_atom_site_label_2
_geom_bond_distance
V O3 1.5896(16)
V O1 1.8281(17)
V O4 1.8536(15)
V O2 1.9338(16)
V N1 2.0994(18)
V N4 2.3829(19)
N1 C7 1.310(3)
N1 N2 1.395(3)
N2 C8 1.314(3)
N3 C10 1.376(3)
N3 HN3A 0.831(15)
N3 HN3B 0.833(15)
N4 C16 1.322(3)
N4 C24 1.359(3)
O1 C2 1.336(3)
O2 C8 1.305(3)
O4 C23 1.346(3)
Cl1 C5 1.749(2)
C1 C2 1.408(3)
C1 C6 1.410(3)
C1 C7 1.459(3)
C2 C3 1.396(3)
C3 C4 1.380(3)
C3 H3 0.9300
C4 C5 1.381(3)
C4 H4 0.9300
C5 C6 1.366(3)
C6 H6 0.9300
C7 C15 1.497(3)
C8 C9 1.473(3)
C9 C14 1.404(3)
C9 C10 1.419(3)
C10 C11 1.400(3)
C11 C12 1.375(4)
C11 H11 0.9300
C12 C13 1.384(4)
C12 H12 0.9300
C13 C14 1.372(3)
C13 H13 0.9300
C14 H14 0.9300
C15 H15A 0.9600
C15 H15B 0.9600
C15 H15C 0.9600
C15 H15D 0.9600
C15 H15E 0.9600
C15 H15F 0.9600
C16 C17 1.417(3)
C16 H16 0.9300
C17 C18 1.360(4)
C17 H17 0.9300
C18 C19 1.412(3)
C18 H18 0.9300
C19 C24 1.411(3)
C19 C20 1.414(3)
C20 C21 1.364(4)
C20 H20 0.9300
C21 C22 1.415(3)
C21 H21 0.9300
C22 C23 1.373(3)
C22 H22 0.9300
C23 C24 1.418(3)

loop_
_geom_hbond_atom_site_label_D
_geom_hbond_atom_site_label_H
_geom_hbond_atom_site_label_A
_geom_hbond_distance_DH
_geom_hbond_distance_HA
_geom_hbond_distance_DA
_geom_hbond_angle_DHA
_geom_hbond_site_symmetry_A
C6 H6 O3 0.93 2.46 3.276(3) 146.1 1_545
C15 H15B O3 0.96 2.42 3.319(3) 154.8 3_755
N3 HN3B N2 0.833(15) 2.117(19) 2.725(3) 130(2) .
N3 HN3B O3 0.833(15) 2.47(2) 2.941(3) 116.8(19) 3_755
C6 H6 O3 0.93 2.46 3.276(3) 146.1 1_545
C15 H15B O3 0.96 2.42 3.319(3) 154.8 3_755
N3 HN3B N2 0.833(15) 2.117(19) 2.725(3) 130(2) .
N3 HN3B O3 0.833(15) 2.47(2) 2.941(3) 116.8(19) 3_755
